data_2219639
loop_
_publ_author_name
'Akkurt, Mehmet'
'Karaca, Selvi'
'Y\?ilmaz, \"Ulk\"u'
'K\"u\,c\"ukbay, Hasan'
'B\"uy\"ukg\"ung\"or, Orhan'

_publ_section_title
;
 1,3-Bis(3-phenylpropyl)benzimidazolium bromide monohydrate
;
_journal_coeditor_code IS2337
_journal_issue 10
_journal_name_full 'Acta Crystallographica Section E'
_journal_page_first o2019
_journal_page_last o2020
_journal_paper_doi 10.1107/S1600536808030432
_journal_volume 64
_journal_year 2008
_chemical_formula_iupac 'C25 H27 N2 +, Br -, H2 O'
_chemical_formula_moiety 'C25 H27 N2 +, Br -, H2 O'
_chemical_formula_sum 'C25 H29 Br N2 O'
_chemical_formula_weight 453.40
_chemical_name_systematic
;
1,3-Bis(3-phenylpropyl)benzimidazolium bromide monohydrate
;
_space_group_IT_number 14
_symmetry_cell_setting monoclinic
_symmetry_space_group_name_Hall '-P 2ybc'
_symmetry_space_group_name_H-M 'P 1 21/c 1'
_atom_sites_solution_hydrogens geom
_atom_sites_solution_primary direct
_atom_sites_solution_secondary difmap
_cell_angle_alpha 90
_cell_angle_beta 128.916(3)
_cell_angle_gamma 90
_cell_formula_units_Z 4
_cell_length_a 14.1933(8)
_cell_length_b 11.4594(3)
_cell_length_c 18.3014(10)
_cell_measurement_reflns_used 13886
_cell_measurement_temperature 295(2)
_cell_measurement_theta_max 28.00
_cell_measurement_theta_min 1.43
_cell_volume 2316.0(2)
_computing_cell_refinement 'X-AREA (Stoe & Cie, 2002)'
_computing_data_collection 'X-AREA (Stoe & Cie, 2002)'
_computing_data_reduction 'X-RED32 (Stoe & Cie, 2002)'
_computing_molecular_graphics 'ORTEP-3 for Windows (Farrugia, 1997)'
_computing_publication_material 'WinGX (Farrugia, 1999)'
_computing_structure_refinement 'SHELXL97 (Sheldrick, 2008)'
_computing_structure_solution 'SIR97 (Altomare <i>et al.</i>,  1999)'
_diffrn_ambient_temperature 295(2)
_diffrn_detector_area_resol_mean 6.67
_diffrn_measured_fraction_theta_full 0.983
_diffrn_measured_fraction_theta_max 0.983
_diffrn_measurement_device '2-circle goniometer'
_diffrn_measurement_device_type 'Stoe IPDS II'
_diffrn_measurement_method \w
_diffrn_radiation_monochromator 'plane graphite'
_diffrn_radiation_type 'Mo K\a'
_diffrn_radiation_wavelength 0.71073
_diffrn_reflns_av_R_equivalents 0.0708
_diffrn_reflns_av_sigmaI/netI 0.0609
_diffrn_reflns_limit_h_max 18
_diffrn_reflns_limit_h_min -18
_diffrn_reflns_limit_k_max 14
_diffrn_reflns_limit_k_min -13
_diffrn_reflns_limit_l_max 23
_diffrn_reflns_limit_l_min -23
_diffrn_reflns_number 18735
_diffrn_reflns_reduction_process
;
;
_diffrn_reflns_theta_full 27.61
_diffrn_reflns_theta_max 27.61
_diffrn_reflns_theta_min 1.84
_diffrn_standards_number 0
_exptl_absorpt_coefficient_mu 1.792
_exptl_absorpt_correction_T_max 0.444
_exptl_absorpt_correction_T_min 0.363
_exptl_absorpt_correction_type integration
_exptl_absorpt_process_details '(<i>X-RED32</i>; Stoe & Cie, 2002)'
_exptl_crystal_colour colourless
_exptl_crystal_density_diffrn 1.300
_exptl_crystal_density_method 'Not Measured'
_exptl_crystal_description block
_exptl_crystal_F_000 944
_exptl_crystal_size_max 0.710
_exptl_crystal_size_mid 0.630
_exptl_crystal_size_min 0.540
_refine_diff_density_max 0.473
_refine_diff_density_min -0.235
_refine_ls_extinction_method none
_refine_ls_goodness_of_fit_ref 0.993
_refine_ls_hydrogen_treatment mixed
_refine_ls_matrix_type full
_refine_ls_number_parameters 268
_refine_ls_number_reflns 5283
_refine_ls_number_restraints 3
_refine_ls_restrained_S_all 0.992
_refine_ls_R_factor_all 0.1341
_refine_ls_R_factor_gt 0.0645
_refine_ls_shift/su_max 0.000
_refine_ls_shift/su_mean 0.000
_refine_ls_structure_factor_coef Fsqd
_refine_ls_weighting_details 'calc w=1/[\s^2^(Fo^2^)+(0.0827P)^2^] where P=(Fo^2^+2Fc^2^)/3'
_refine_ls_weighting_scheme calc
_refine_ls_wR_factor_gt 0.1434
_refine_ls_wR_factor_ref 0.1725
_reflns_number_gt 2688
_reflns_number_total 5283
_reflns_threshold_expression I>2\s(I)
_cod_data_source_file is2337.cif
_cod_data_source_block I
_cod_depositor_comments
;
The following automatic conversions were performed:
'_symmetry_cell_setting' value 'Monoclinic' changed to 'monoclinic'
according to '/home/saulius/struct/CIF-dictionaries/cif_core.dic'
dictionary named 'cif_core.dic' version 2.4.1 from 2010-06-29.

Automatic conversion script
Id: cif_fix_enum 1527 2010-12-29 10:47:43Z saulius 

The following automatic conversions were performed:

'_symmetry_cell_setting' value 'Monoclinic' changed to 'monoclinic'
according to /home/saulius/struct/CIF-dictionaries/cif_core.dic
dictionary named 'cif_core.dic' version 2.4.1 from 2010-06-29.

Automatic conversion script
Id: cif_fix_values 1715 2011-07-08 13:25:40Z adriana 
;
_cod_original_cell_volume 2316.1(2)
_cod_original_sg_symbol_H-M 'P 21/c'
_cod_database_code 2219639
_cod_database_fobs_code 2219639

loop_
_symmetry_equiv_pos_site_id
_symmetry_equiv_pos_as_xyz
1 x,y,z
2 -x,1/2+y,1/2-z
3 -x,-y,-z
4 x,1/2-y,1/2+z

loop_
_atom_site_aniso_label
_atom_site_aniso_U_11
_atom_site_aniso_U_22
_atom_site_aniso_U_33
_atom_site_aniso_U_12
_atom_site_aniso_U_13
_atom_site_aniso_U_23
N1 0.0533(19) 0.0500(15) 0.0617(19) -0.0075(14) 0.0374(17) -0.0040(15)
N2 0.0536(19) 0.0543(17) 0.0612(19) -0.0002(14) 0.0396(17) -0.0013(14)
C1 0.038(2) 0.0523(19) 0.054(2) 0.0024(16) 0.0242(18) 0.0012(17)
C2 0.059(3) 0.070(2) 0.058(2) -0.002(2) 0.037(2) -0.0056(19)
C3 0.079(3) 0.094(3) 0.065(3) 0.001(3) 0.051(3) 0.010(2)
C4 0.079(3) 0.070(3) 0.080(3) -0.003(2) 0.053(3) 0.015(2)
C5 0.067(3) 0.052(2) 0.074(3) -0.004(2) 0.044(2) 0.001(2)
C6 0.043(2) 0.0499(19) 0.057(2) 0.0042(16) 0.0307(19) 0.0045(17)
C7 0.054(2) 0.056(2) 0.069(2) -0.0047(19) 0.040(2) 0.004(2)
C8 0.078(3) 0.071(3) 0.074(3) -0.004(2) 0.054(3) -0.010(2)
C9 0.087(4) 0.080(3) 0.066(3) 0.013(3) 0.037(3) -0.004(2)
C10 0.100(4) 0.116(4) 0.101(4) 0.011(4) 0.064(4) -0.021(4)
C11 0.071(3) 0.088(3) 0.089(4) -0.002(3) 0.039(3) -0.016(3)
C12 0.078(4) 0.099(4) 0.089(4) 0.008(3) 0.033(3) -0.010(3)
C13 0.075(4) 0.133(5) 0.091(4) -0.012(4) 0.042(4) 0.015(4)
C14 0.116(6) 0.141(6) 0.084(4) -0.059(5) 0.052(4) -0.009(4)
C15 0.158(8) 0.116(5) 0.138(6) -0.047(6) 0.106(7) -0.041(5)
C16 0.108(5) 0.099(4) 0.152(6) -0.006(4) 0.091(5) -0.020(4)
C17 0.068(3) 0.050(2) 0.078(3) -0.0074(19) 0.046(3) -0.0058(19)
C18 0.082(3) 0.067(3) 0.101(4) -0.002(2) 0.056(3) -0.009(3)
C19 0.093(4) 0.059(3) 0.100(4) -0.008(2) 0.059(3) -0.006(2)
C20 0.087(4) 0.064(3) 0.090(4) 0.001(2) 0.058(3) 0.006(2)
C21 0.143(6) 0.133(5) 0.111(5) 0.037(5) 0.084(5) 0.026(4)
C22 0.161(8) 0.177(9) 0.109(6) 0.082(7) 0.060(6) 0.045(5)
C23 0.084(5) 0.103(5) 0.174(8) 0.030(4) 0.061(6) 0.019(5)
C24 0.129(6) 0.121(6) 0.174(8) 0.014(5) 0.109(6) -0.024(6)
C25 0.104(4) 0.086(3) 0.107(4) 0.002(3) 0.075(4) -0.005(3)
O1 0.248(6) 0.096(3) 0.196(5) 0.007(4) 0.190(5) 0.018(3)
Br1 0.1042(4) 0.0715(3) 0.0851(4) -0.0021(3) 0.0595(3) 0.0094(2)

loop_
_atom_site_type_symbol
_atom_site_label
_atom_site_fract_x
_atom_site_fract_y
_atom_site_fract_z
_atom_site_U_iso_or_equiv
_atom_site_thermal_displace_type
_atom_site_calc_flag
_atom_site_refinement_flags
_atom_site_occupancy
N N1 -0.1093(3) 0.1691(3) 0.9193(2) 0.0541(10) Uani . . 1.000
N N2 -0.1505(3) 0.0103(3) 0.8391(2) 0.0539(11) Uani . . 1.000
C C1 -0.1415(3) 0.0860(3) 0.9554(3) 0.0514(11) Uani . . 1.000
C C2 -0.1469(4) 0.0912(4) 1.0285(3) 0.0622(14) Uani . . 1.000
C C3 -0.1784(4) -0.0099(4) 1.0477(3) 0.0753(17) Uani . . 1.000
C C4 -0.2034(4) -0.1121(4) 0.9973(3) 0.0742(17) Uani . . 1.000
C C5 -0.1995(4) -0.1173(3) 0.9243(3) 0.0645(16) Uani . . 1.000
C C6 -0.1673(3) -0.0157(3) 0.9049(3) 0.0505(11) Uani . . 1.000
C C7 -0.1159(4) 0.1196(3) 0.8509(3) 0.0587(12) Uani . . 1.000
C C8 -0.1677(4) -0.0701(4) 0.7691(3) 0.0700(17) Uani . . 1.000
C C9 -0.3031(5) -0.0933(4) 0.6894(3) 0.0853(19) Uani . . 1.000
C C10 -0.3233(6) -0.1767(6) 0.6209(4) 0.105(2) Uani . . 1.000
C C11 -0.4522(5) -0.2161(5) 0.5455(4) 0.0905(19) Uani . . 1.000
C C12 -0.5522(5) -0.1513(5) 0.5160(4) 0.102(2) Uani . . 1.000
C C13 -0.6656(6) -0.1874(7) 0.4419(4) 0.107(3) Uani . . 1.000
C C14 -0.6809(8) -0.2866(8) 0.3982(5) 0.121(3) Uani . . 1.000
C C15 -0.5849(10) -0.3547(7) 0.4275(6) 0.128(4) Uani . . 1.000
C C16 -0.4716(7) -0.3209(6) 0.5006(6) 0.113(3) Uani . . 1.000
C C17 -0.0775(4) 0.2925(3) 0.9491(3) 0.0652(16) Uani . . 1.000
C C18 -0.1947(5) 0.3644(4) 0.8951(4) 0.0844(19) Uani . . 1.000
C C19 -0.1744(5) 0.4916(4) 0.9136(4) 0.085(2) Uani . . 1.000
C C20 -0.2942(5) 0.5556(4) 0.8583(4) 0.079(2) Uani . . 1.000
C C21 -0.3563(8) 0.5820(7) 0.7649(5) 0.126(3) Uani . . 1.000
C C22 -0.4712(9) 0.6297(8) 0.7129(6) 0.166(4) Uani . . 1.000
C C23 -0.5191(7) 0.6575(6) 0.7529(8) 0.134(4) Uani . . 1.000
C C24 -0.4537(8) 0.6398(7) 0.8464(8) 0.132(4) Uani . . 1.000
C C25 -0.3441(6) 0.5865(5) 0.8976(5) 0.093(2) Uani . . 1.000
O O1 0.0138(8) 0.3343(4) 0.8276(5) 0.145(3) Uani . . 1.000
Br Br1 0.01170(5) 0.12751(4) 0.69968(4) 0.0869(2) Uani . . 1.000
H H2 -0.13010 0.15940 1.06230 0.0750 Uiso calc R 1.000
H H3 -0.18330 -0.01050 1.09600 0.0900 Uiso calc R 1.000
H H4 -0.22340 -0.17910 1.01360 0.0890 Uiso calc R 1.000
H H5 -0.21740 -0.18530 0.89000 0.0780 Uiso calc R 1.000
H H7 -0.09830 0.15740 0.81580 0.0700 Uiso calc R 1.000
H H8A -0.12700 -0.14330 0.79930 0.0850 Uiso calc R 1.000
H H8B -0.13160 -0.03690 0.74310 0.0850 Uiso calc R 1.000
H H9A -0.33960 -0.12290 0.71610 0.1020 Uiso calc R 1.000
H H9B -0.34280 -0.02040 0.65790 0.1020 Uiso calc R 1.000
H H10A -0.27450 -0.24520 0.65450 0.1260 Uiso calc R 1.000
H H10B -0.29360 -0.14250 0.59040 0.1260 Uiso calc R 1.000
H H12 -0.54230 -0.08240 0.54700 0.1230 Uiso calc R 1.000
H H13 -0.73240 -0.14220 0.42180 0.1270 Uiso calc R 1.000
H H14 -0.75850 -0.30960 0.34680 0.1460 Uiso calc R 1.000
H H15 -0.59700 -0.42500 0.39730 0.1540 Uiso calc R 1.000
H H16 -0.40610 -0.36840 0.52080 0.1360 Uiso calc R 1.000
H H17A -0.02540 0.32160 0.93590 0.0780 Uiso calc R 1.000
H H17B -0.03440 0.29890 1.01610 0.0780 Uiso calc R 1.000
H H18A -0.24030 0.35110 0.82840 0.1010 Uiso calc R 1.000
H H18B -0.24350 0.33690 0.91190 0.1010 Uiso calc R 1.000
H H19A -0.12700 0.52050 0.89590 0.1020 Uiso calc R 1.000
H H19B -0.12920 0.50610 0.98010 0.1020 Uiso calc R 1.000
H H21 -0.32100 0.56780 0.73680 0.1510 Uiso calc R 1.000
H H22 -0.51500 0.64220 0.64880 0.2000 Uiso calc R 1.000
H H23 -0.59660 0.68890 0.71770 0.1610 Uiso calc R 1.000
H H24 -0.48460 0.66450 0.87600 0.1580 Uiso calc R 1.000
H H25 -0.30310 0.57120 0.96090 0.1110 Uiso calc R 1.000
H HW1 -0.042(7) 0.364(8) 0.775(4) 0.2170 Uiso . . 1.000
H HW2 0.071(6) 0.383(7) 0.854(7) 0.2170 Uiso . . 1.000

loop_
_atom_type_symbol
_atom_type_description
_atom_type_scat_dispersion_real
_atom_type_scat_dispersion_imag
_atom_type_scat_source
O O 0.0106 0.0060 'International Tables Vol C Tables 4.2.6.8 and 6.1.1.4'
N N 0.0061 0.0033 'International Tables Vol C Tables 4.2.6.8 and 6.1.1.4'
Br Br -0.2901 2.4595 'International Tables Vol C Tables 4.2.6.8 and 6.1.1.4'
H H 0.0000 0.0000 'International Tables Vol C Tables 4.2.6.8 and 6.1.1.4'
C C 0.0033 0.0016 'International Tables Vol C Tables 4.2.6.8 and 6.1.1.4'

loop_
_exptl_crystal_face_index_h
_exptl_crystal_face_index_k
_exptl_crystal_face_index_l
_exptl_crystal_face_perp_dist
-6 5 11 0.2341
30 1 -41 0.3445
-19 -14 11 0.2480
27 -14 2 0.2938
19 4 0 0.2940
-1 -22 3 0.3760
-9 -8 -2 0.4560
-2 11 -16 0.3735
29 -11 -35 0.4072
2 19 -3 0.4009
4 1 -4 0.3310
27 4 -57 0.4620
4 -25 12 0.3698
7 7 -6 0.4018
30 3 -20 0.3487
-19 -10 13 0.2370
1 -8 5 0.3590
-25 -23 47 0.2545
15 7 12 0.3516
-18 28 37 0.3075
-29 20 16 0.3524

loop_
_geom_angle_atom_site_label_1
_geom_angle_atom_site_label_2
_geom_angle_atom_site_label_3
_geom_angle
_geom_angle_publ_flag
HW1 O1 HW2 105(9) no
C1 N1 C7 107.9(3) n
C1 N1 C17 126.5(4) n
C7 N1 C17 125.6(4) n
C6 N2 C7 108.1(4) n
C6 N2 C8 126.3(4) n
C7 N2 C8 125.6(4) n
N1 C1 C6 106.7(4) n
C2 C1 C6 121.8(4) no
N1 C1 C2 131.5(4) n
C1 C2 C3 115.9(4) no
C2 C3 C4 122.1(5) no
C3 C4 C5 122.2(5) no
C4 C5 C6 115.9(4) no
N2 C6 C1 106.2(4) n
C1 C6 C5 122.1(4) no
N2 C6 C5 131.8(4) n
N1 C7 N2 111.2(5) n
N2 C8 C9 111.1(5) n
C8 C9 C10 112.5(6) no
C9 C10 C11 117.0(7) no
C10 C11 C12 123.8(6) no
C12 C11 C16 117.7(7) no
C10 C11 C16 118.5(8) no
C11 C12 C13 120.6(6) no
C12 C13 C14 120.2(9) no
C13 C14 C15 120.8(9) no
C14 C15 C16 120.2(8) no
C11 C16 C15 120.5(9) no
N1 C17 C18 108.6(4) n
C17 C18 C19 113.8(5) no
C18 C19 C20 110.4(6) no
C19 C20 C21 120.7(8) no
C19 C20 C25 121.4(6) no
C21 C20 C25 117.9(8) no
C20 C21 C22 120.0(10) no
C21 C22 C23 120.8(9) no
C22 C23 C24 118.9(12) no
C23 C24 C25 121.2(12) no
C20 C25 C24 120.9(8) no
C3 C2 H2 122.00 no
C1 C2 H2 122.00 no
C2 C3 H3 119.00 no
C4 C3 H3 119.00 no
C5 C4 H4 119.00 no
C3 C4 H4 119.00 no
C4 C5 H5 122.00 no
C6 C5 H5 122.00 no
N2 C7 H7 124.00 no
N1 C7 H7 124.00 no
N2 C8 H8A 109.00 no
C9 C8 H8A 109.00 no
C9 C8 H8B 109.00 no
N2 C8 H8B 109.00 no
H8A C8 H8B 108.00 no
C8 C9 H9B 109.00 no
C10 C9 H9A 109.00 no
C10 C9 H9B 109.00 no
H9A C9 H9B 108.00 no
C8 C9 H9A 109.00 no
C9 C10 H10A 108.00 no
C9 C10 H10B 108.00 no
C11 C10 H10B 108.00 no
H10A C10 H10B 107.00 no
C11 C10 H10A 108.00 no
C11 C12 H12 120.00 no
C13 C12 H12 120.00 no
C12 C13 H13 120.00 no
C14 C13 H13 120.00 no
C15 C14 H14 120.00 no
C13 C14 H14 120.00 no
C16 C15 H15 120.00 no
C14 C15 H15 120.00 no
C11 C16 H16 120.00 no
C15 C16 H16 120.00 no
N1 C17 H17B 110.00 no
C18 C17 H17A 110.00 no
N1 C17 H17A 110.00 no
H17A C17 H17B 108.00 no
C18 C17 H17B 110.00 no
C17 C18 H18A 109.00 no
C17 C18 H18B 109.00 no
C19 C18 H18B 109.00 no
H18A C18 H18B 108.00 no
C19 C18 H18A 109.00 no
C18 C19 H19B 110.00 no
C20 C19 H19A 110.00 no
C20 C19 H19B 110.00 no
H19A C19 H19B 108.00 no
C18 C19 H19A 110.00 no
C22 C21 H21 120.00 no
C20 C21 H21 120.00 no
C21 C22 H22 120.00 no
C23 C22 H22 120.00 no
C24 C23 H23 120.00 no
C22 C23 H23 121.00 no
C23 C24 H24 119.00 no
C25 C24 H24 119.00 no
C20 C25 H25 119.00 no
C24 C25 H25 120.00 no

loop_
_geom_bond_atom_site_label_1
_geom_bond_atom_site_label_2
_geom_bond_distance
_geom_bond_publ_flag
O1 HW1 0.84(7) no
O1 HW2 0.84(11) no
N1 C1 1.390(6) n
N1 C7 1.323(6) n
N1 C17 1.480(5) n
N2 C6 1.399(6) n
N2 C8 1.469(6) n
N2 C7 1.313(5) n
C1 C6 1.386(5) no
C1 C2 1.389(7) no
C2 C3 1.365(7) no
C3 C4 1.392(6) no
C4 C5 1.373(8) no
C5 C6 1.376(6) no
C8 C9 1.539(8) no
C9 C10 1.455(8) no
C10 C11 1.511(10) no
C11 C12 1.376(11) no
C11 C16 1.382(9) no
C12 C13 1.363(10) no
C13 C14 1.327(12) no
C14 C15 1.355(17) no
C15 C16 1.350(15) no
C17 C18 1.535(9) no
C18 C19 1.483(7) no
C19 C20 1.514(10) no
C20 C25 1.336(12) no
C20 C21 1.377(9) no
C21 C22 1.384(16) no
C22 C23 1.313(19) no
C23 C24 1.355(16) no
C24 C25 1.356(15) no
C2 H2 0.9300 no
C3 H3 0.9300 no
C4 H4 0.9300 no
C5 H5 0.9300 no
C7 H7 0.9300 no
C8 H8B 0.9700 no
C8 H8A 0.9700 no
C9 H9B 0.9700 no
C9 H9A 0.9700 no
C10 H10A 0.9700 no
C10 H10B 0.9700 no
C12 H12 0.9300 no
C13 H13 0.9300 no
C14 H14 0.9300 no
C15 H15 0.9300 no
C16 H16 0.9300 no
C17 H17A 0.9700 no
C17 H17B 0.9700 no
C18 H18B 0.9700 no
C18 H18A 0.9700 no
C19 H19B 0.9700 no
C19 H19A 0.9700 no
C21 H21 0.9300 no
C22 H22 0.9300 no
C23 H23 0.9300 no
C24 H24 0.9300 no
C25 H25 0.9300 no

loop_
_geom_contact_atom_site_label_1
_geom_contact_atom_site_label_2
_geom_contact_distance
_geom_contact_site_symmetry_2
_geom_contact_publ_flag
Br1 O1 3.318(8) . no
Br1 O1 3.383(5) 2_546 no
Br1 HW1 3.04(9) 2_546 no
Br1 H17B 3.1100 4_554 no
Br1 H8A 3.0900 2_556 no
Br1 H3 3.2000 3_557 no
Br1 HW2 2.96(8) 2_546 no
Br1 H8B 3.2200 . no
Br1 H2 3.1600 4_554 no
Br1 H13 3.1000 3_456 no
O1 C17 3.236(13) . no
O1 Br1 3.383(5) 2_556 no
O1 C7 3.257(10) . no
O1 Br1 3.318(8) . no
O1 H17A 2.3800 . no
O1 H7 2.5000 . no
N1 N2 2.175(5) . no
N2 N1 2.175(5) . no
C1 C6 3.509(7) 3_557 no
C2 C8 3.597(7) 3_557 no
C3 C7 3.568(9) 3_557 no
C4 C7 3.528(8) 3_557 no
C5 C9 3.574(7) . no
C6 C1 3.509(7) 3_557 no
C7 O1 3.257(10) . no
C7 C3 3.568(9) 3_557 no
C7 C4 3.528(8) 3_557 no
C8 C2 3.597(7) 3_557 no
C9 C5 3.574(7) . no
C17 O1 3.236(13) . no
C1 H18B 3.0900 . no
C2 H17B 2.9500 . no
C5 H9A 2.9900 . no
C5 H8A 3.0600 . no
C6 H9A 2.9700 . no
C7 H18A 3.0700 . no
C8 H5 3.0200 . no
C9 H12 2.6900 . no
C11 H22 3.0200 1_545 no
C11 H24 2.9000 4_554 no
C12 H9A 2.9600 . no
C12 H9B 2.8500 . no
C13 H9B 3.0500 3_456 no
C15 H24 3.0600 4_554 no
C16 H24 2.8100 4_554 no
C17 H2 3.0200 . no
C18 H23 3.0700 2_446 no
C20 H5 3.0900 1_565 no
C21 H18A 2.9400 . no
C25 H12 3.0700 2_456 no
HW1 H14 2.3300 3_456 no
HW1 Br1 3.04(9) 2_556 no
H2 Br1 3.1600 4_555 no
H2 H17B 2.5600 . no
H2 C17 3.0200 . no
HW2 Br1 2.96(8) 2_556 no
HW2 H8B 2.5800 2_556 no
H3 Br1 3.2000 3_557 no
H5 C8 3.0200 . no
H5 C20 3.0900 1_545 no
H5 H9A 2.5900 . no
H7 O1 2.5000 . no
H7 H17A 2.5700 . no
H7 H8B 2.4800 . no
H8A H10A 2.4100 . no
H8A Br1 3.0900 2_546 no
H8A C5 3.0600 . no
H8B H10B 2.5500 . no
H8B HW2 2.5800 2_546 no
H8B H7 2.4800 . no
H8B Br1 3.2200 . no
H9A C5 2.9900 . no
H9A C12 2.9600 . no
H9A H5 2.5900 . no
H9A C6 2.9700 . no
H9B C13 3.0500 3_456 no
H9B C12 2.8500 . no
H9B H12 2.3300 . no
H10A H8A 2.4100 . no
H10A H16 2.3900 . no
H10B H25 2.4300 4_554 no
H10B H8B 2.5500 . no
H12 H9B 2.3300 . no
H12 C25 3.0700 2_446 no
H12 C9 2.6900 . no
H13 Br1 3.1000 3_456 no
H14 HW1 2.3300 3_456 no
H15 H21 2.5400 3_456 no
H16 H10A 2.3900 . no
H17A O1 2.3800 . no
H17A H19A 2.5500 . no
H17A H7 2.5700 . no
H17B C2 2.9500 . no
H17B H2 2.5600 . no
H17B Br1 3.1100 4_555 no
H18A C21 2.9400 . no
H18A C7 3.0700 . no
H18B C1 3.0900 . no
H19A H17A 2.5500 . no
H19A H21 2.5100 . no
H19B H25 2.3800 . no
H21 H15 2.5400 3_456 no
H21 H19A 2.5100 . no
H22 C11 3.0200 1_565 no
H23 C18 3.0700 2_456 no
H24 C11 2.9000 4_555 no
H24 C16 2.8100 4_555 no
H24 C15 3.0600 4_555 no
H25 H10B 2.4300 4_555 no
H25 H19B 2.3800 . no

loop_
_geom_hbond_atom_site_label_D
_geom_hbond_atom_site_label_H
_geom_hbond_atom_site_label_A
_geom_hbond_site_symmetry_A
_geom_hbond_distance_DH
_geom_hbond_distance_HA
_geom_hbond_distance_DA
_geom_hbond_angle_DHA
_geom_hbond_publ_flag
C7 H7 O1 . 0.93 2.50 3.257(10) 139 yes
C17 H17A O1 . 0.97 2.38 3.236(13) 148 yes
C24 H24 Cg1 4_555 0.93 2.84 3.771(14) 176 yes

loop_
_geom_torsion_atom_site_label_1
_geom_torsion_atom_site_label_2
_geom_torsion_atom_site_label_3
_geom_torsion_atom_site_label_4
_geom_torsion
_geom_torsion_publ_flag
C7 N1 C1 C2 178.3(6) no
C17 N1 C1 C2 -3.8(8) no
C7 N1 C1 C6 0.2(5) no
C17 N1 C1 C6 178.1(4) no
C1 N1 C7 N2 0.3(6) no
C17 N1 C7 N2 -177.7(4) no
C1 N1 C17 C18 -85.3(5) no
C7 N1 C17 C18 92.3(7) no
C6 N2 C8 C9 72.9(5) no
C7 N2 C8 C9 -107.4(6) no
C7 N2 C6 C5 -177.9(6) no
C8 N2 C6 C5 1.8(9) no
C7 N2 C6 C1 0.6(5) no
C8 N2 C6 C1 -179.7(4) no
C6 N2 C7 N1 -0.6(6) no
C8 N2 C7 N1 179.7(4) no
N1 C1 C2 C3 -177.6(5) no
C2 C1 C6 C5 -0.1(8) no
N1 C1 C6 C5 178.3(5) no
C6 C1 C2 C3 0.4(8) no
C2 C1 C6 N2 -178.8(5) no
N1 C1 C6 N2 -0.5(5) no
C1 C2 C3 C4 0.1(8) no
C2 C3 C4 C5 -0.9(9) no
C3 C4 C5 C6 1.1(8) no
C4 C5 C6 N2 177.8(5) no
C4 C5 C6 C1 -0.6(8) no
N2 C8 C9 C10 -177.5(5) no
C8 C9 C10 C11 173.4(5) no
C9 C10 C11 C12 24.9(9) no
C9 C10 C11 C16 -157.8(7) no
C10 C11 C12 C13 174.1(7) no
C12 C11 C16 C15 3.1(13) no
C16 C11 C12 C13 -3.2(11) no
C10 C11 C16 C15 -174.4(9) no
C11 C12 C13 C14 1.0(12) no
C12 C13 C14 C15 1.4(14) no
C13 C14 C15 C16 -1.5(17) no
C14 C15 C16 C11 -0.8(16) no
N1 C17 C18 C19 -175.7(5) no
C17 C18 C19 C20 -179.6(5) no
C18 C19 C20 C21 -81.0(8) no
C18 C19 C20 C25 97.9(7) no
C19 C20 C21 C22 173.4(7) no
C25 C20 C21 C22 -5.5(11) no
C19 C20 C25 C24 -177.4(7) no
C21 C20 C25 C24 1.5(10) no
C20 C21 C22 C23 4.6(14) no
C21 C22 C23 C24 0.6(14) no
C22 C23 C24 C25 -4.8(14) no
C23 C24 C25 C20 3.8(13) no

loop_
_cod_related_entry_id
_cod_related_entry_database
_cod_related_entry_code
1 ChemSpider 30655624
